data_2310789
loop_
_publ_author_name
'St\"oger, Berthold'
'Weil, Matthias'
'Du\<sek, Michal'

_publ_section_title
;
 The \a &#x2194; \b phase transitions of Zn2P2O7 revisited: existence of
 an additional intermediate phase with an incommensurately modulated
 structure.
;
_journal_coden_ASTM ACSBDA
_journal_issue 3
_journal_name_full
;
 Acta Crystallographica, Section B: Structural Science, Crystal Engineering
 and Materials
;
_journal_page_first 539
_journal_page_last 554
_journal_paper_doi 10.1107/S205252061401049X
_journal_volume 70
_journal_year 2014
_chemical_formula_sum 'O7 P2 Zn2'
_chemical_formula_weight 304.7
_chemical_name_common 'zinc pyrophosphate'
_chemical_name_systematic 'zinc(II) diphosphate(V)'
_space_group_IT_number 12
_space_group_ssg_name C2/m(\a0\g)0s
_symmetry_cell_setting monoclinic
_symmetry_space_group_name_Hall '-C 2y'
_symmetry_space_group_name_H-M 'C 1 2/m 1'
_cell_angle_alpha 90
_cell_angle_beta 105.4163(14)
_cell_angle_gamma 90
_cell_formula_units_Z 2
_cell_length_a 6.6053(2)
_cell_length_b 8.2821(2)
_cell_length_c 4.52430(10)
_cell_measurement_reflns_used 6325
_cell_measurement_temperature 405
_cell_measurement_theta_max 45.2
_cell_measurement_theta_min 2.5
_cell_modulation_dimension 1
_cell_volume 238.600(11)
_computing_cell_refinement 'SAINT-Plus (Bruker, 2012)'
_computing_data_collection 'APEX2 (Bruker, 2012)'
_computing_data_reduction 'SAINT-Plus (Bruker, 2012)'
_computing_molecular_graphics 'ATOMS (Dowty, 2006)'
_computing_structure_refinement 'JANA2006 (Pet\<r\'i\<cek, et al., 2006)'
_computing_structure_solution 'by isomorphous structure methods'
_diffrn_ambient_temperature 405
_diffrn_measured_fraction_theta_full 1
_diffrn_measured_fraction_theta_max 1
_diffrn_measurement_device 'four-cycle diffractometer'
_diffrn_measurement_device_type 'Bruker KAPPA APEX II CCD'
_diffrn_measurement_method '\w and \f scans'
_diffrn_radiation_monochromator graphite
_diffrn_radiation_probe x-ray
_diffrn_radiation_source 'X-ray tube'
_diffrn_radiation_type 'Mo K\a'
_diffrn_radiation_wavelength 0.71073
_diffrn_reflns_av_R_equivalents 0.0254
_diffrn_reflns_av_unetI/netI 0.0315
_diffrn_reflns_limit_h_max 13
_diffrn_reflns_limit_h_min -13
_diffrn_reflns_limit_index_m_1_max 2
_diffrn_reflns_limit_index_m_1_min -2
_diffrn_reflns_limit_k_max 16
_diffrn_reflns_limit_k_min -16
_diffrn_reflns_limit_l_max 5
_diffrn_reflns_limit_l_min -9
_diffrn_reflns_number 13503
_diffrn_reflns_theta_full 45.28
_diffrn_reflns_theta_max 45.28
_diffrn_reflns_theta_min 2.07
_exptl_absorpt_coefficient_mu 10.702
_exptl_absorpt_correction_T_max 0.60
_exptl_absorpt_correction_T_min 0.025
_exptl_absorpt_correction_type multi-scan
_exptl_absorpt_process_details SADABS
_exptl_crystal_colour 'translucent colourless'
_exptl_crystal_density_diffrn 4.2398
_exptl_crystal_description rod
_exptl_crystal_F_000 292
_exptl_crystal_size_max 0.42
_exptl_crystal_size_mid 0.30
_exptl_crystal_size_min 0.06
_refine_diff_density_max 0.96
_refine_diff_density_min -0.76
_refine_ls_extinction_coef 2180(80)
_refine_ls_extinction_method 'B-C type 1 Gaussian isotropic (Becker & Coppens, 1974)'
_refine_ls_goodness_of_fit_gt 1.55
_refine_ls_goodness_of_fit_ref 1.18
_refine_ls_number_constraints 1
_refine_ls_number_parameters 146
_refine_ls_number_reflns 5038
_refine_ls_number_restraints 0
_refine_ls_R_factor_all 0.0633
_refine_ls_R_factor_gt 0.0242
_refine_ls_shift/su_max 0.0366
_refine_ls_shift/su_mean 0.0051
_refine_ls_structure_factor_coef F
_refine_ls_weighting_details w=1/(\s^2^(F)+0.0001F^2^)
_refine_ls_weighting_scheme sigma
_refine_ls_wR_factor_gt 0.0327
_refine_ls_wR_factor_ref 0.0380
_reflns_number_gt 2245
_reflns_number_total 5038
_reflns_threshold_expression I>3\s(I)
_cod_data_source_file xk5017sup1.cif
_cod_data_source_block alpha2_zn2p2o7_405
_cod_database_code 2310789
_publcif_datablock.id {a5faa5ee-248d-48fa-adfc-6deb80494962}

loop_
_space_group_symop_id
_space_group_symop_operation_xyz
1 x,y,z
2 -x,y,-z
3 x+0.5,y+0.5,z
4 -x+0.5,y+0.5,-z
5 -x,-y,-z
6 x,-y,z
7 -x+0.5,-y+0.5,-z
8 x+0.5,-y+0.5,z

loop_
_space_group_symop_ssg_id
_space_group_symop_ssg_operation_algebraic
1 x1,x2,x3,x4
2 -x1,x2,-x3,-x4+1/2
3 -x1,-x2,-x3,-x4
4 x1,-x2,x3,x4+1/2
5 x1+1/2,x2+1/2,x3,x4
6 -x1+1/2,x2+1/2,-x3,-x4+1/2
7 -x1+1/2,-x2+1/2,-x3,-x4
8 x1+1/2,-x2+1/2,x3,x4+1/2

loop_
_atom_site_label
_atom_site_type_symbol
_atom_site_fract_x
_atom_site_fract_y
_atom_site_fract_z
_atom_site_adp_type
_atom_site_U_iso_or_equiv
_atom_site_site_symmetry_multiplicity
_atom_site_occupancy
_atom_site_calc_flag
Zn Zn 0.5 0.18950(2) 1 Uani 0.01805(6) 4 1 d
P P 0.78950(3) 0 0.59053(4) Uani 0.00889(4) 4 1 d
O1 O 0.62167(8) 0 0.28594(12) Uani 0.01034(10) 4 1 d
O2 O 1 -0.0566(7) 0.5 Uani 0.0181(9) 4 0.208(3) d
O2' O 1 -0.0202(8) 0.5 Uani 0.0332(18) 4 0.292(3) d
O3 O 0.78233(8) -0.15128(5) 0.77488(10) Uani 0.01919(11) 8 1 d

loop_
_atom_site_aniso_label
_atom_site_aniso_type_symbol
_atom_site_aniso_U_11
_atom_site_aniso_U_22
_atom_site_aniso_U_33
_atom_site_aniso_U_12
_atom_site_aniso_U_13
_atom_site_aniso_U_23
Zn Zn 0.02193(11) 0.00802(5) 0.01689(11) 0 -0.00762(5) 0
P P 0.00760(6) 0.01115(7) 0.00713(7) 0 0.00055(5) 0
O1 O 0.01032(16) 0.01113(17) 0.00783(16) 0 -0.00064(13) 0
O2 O 0.0067(8) 0.022(2) 0.0268(12) 0 0.0063(8) 0
O2' O 0.0110(7) 0.043(5) 0.0494(17) 0 0.0150(9) 0
O3 O 0.0301(2) 0.01076(14) 0.01322(16) 0.00600(14) -0.00024(15) 0.00261(12)

loop_
_atom_site_displace_Fourier_atom_site_label
_atom_site_displace_Fourier_axis
_atom_site_displace_Fourier_wave_vector_seq_id
_atom_site_displace_Fourier_param_cos
_atom_site_displace_Fourier_param_sin
P x 1 0 0
P y 1 -0.00421(2) -0.00665(2)
P z 1 0 0
P x 2 -0.00077(7) -0.00087(6)
P y 2 0 0
P z 2 0.00070(10) 0.00150(10)
O1 x 1 0 0
O1 y 1 -0.00231(5) 0.00475(5)
O1 z 1 0 0
O1 x 2 0.00050(16) 0.00040(17)
O1 y 2 0 0
O1 z 2 0.0001(3) 0.0003(3)
O3 x 1 0.00703(9) -0.01691(8)
O3 y 1 -0.00016(4) -0.00397(4)
O3 z 1 0.00329(9) 0.00482(9)
O3 x 2 0.00083(13) -0.00229(14)
O3 y 2 0.00025(10) -0.00090(11)
O3 z 2 -0.00030(17) 0.0008(2)

loop_
_atom_site_Fourier_wave_vector_seq_id
_jana_atom_site_fourier_wave_vector_q1_coeff
1 1
2 2
3 3

loop_
_atom_site_occ_special_func_atom_site_label
_atom_site_occ_special_func_crenel_c
_atom_site_occ_special_func_crenel_w
Zn 0.75 1
O2 0.25 0.5

loop_
_atom_site_U_Fourier_atom_site_label
_atom_site_U_Fourier_tens_elem
_atom_site_U_Fourier_wave_vector_seq_id
_atom_site_U_Fourier_param_cos
_atom_site_U_Fourier_param_sin
P U11 1 0 0
P U22 1 0 0
P U33 1 0 0
P U12 1 0.00188(6) -0.00157(5)
P U13 1 0 0
P U23 1 -0.00128(5) 0.00070(5)
P U11 2 0.00034(17) -0.00110(17)
P U22 2 0.0019(2) -0.00133(19)
P U33 2 0.00019(18) 0.00069(18)
P U12 2 0 0
P U13 2 0.00002(15) 0.00119(15)
P U23 2 0 0
O1 U11 1 0 0
O1 U22 1 0 0
O1 U33 1 0 0
O1 U12 1 -0.00068(15) -0.00063(15)
O1 U13 1 0 0
O1 U23 1 0.00025(14) 0.00065(14)
O2' U11 1 0 0.002(2)
O2' U22 1 0 -0.025(3)
O2' U33 1 0 -0.002(4)
O2' U12 1 0.0048(18) 0
O2' U13 1 0 0.006(2)
O2' U23 1 -0.013(2) 0
O3 U11 1 0.0165(3) -0.0038(2)
O3 U22 1 0.00034(14) -0.00042(14)
O3 U33 1 0.00058(16) -0.00084(16)
O3 U12 1 0.00271(17) -0.00145(16)
O3 U13 1 -0.00435(18) 0.00227(16)
O3 U23 1 -0.00103(12) 0.00022(12)
O3 U11 2 0.0069(5) -0.0020(4)
O3 U22 2 0.0003(4) 0.0010(4)
O3 U33 2 -0.0008(4) 0.0005(4)
O3 U12 2 0.0015(3) 0.0005(3)
O3 U13 2 -0.0020(4) 0.0015(4)
O3 U23 2 -0.0015(3) -0.0005(3)

loop_
_atom_type_symbol
_atom_type_scat_dispersion_real
_atom_type_scat_dispersion_imag
_atom_type_scat_source
O 0.0106 0.0060 'International Tables Vol C tables 4.2.6.8 and 6.1.1.1'
P 0.1023 0.0942 'International Tables Vol C tables 4.2.6.8 and 6.1.1.1'
Zn 0.2839 1.4301 'International Tables Vol C tables 4.2.6.8 and 6.1.1.1'

loop_
_cell_wave_vector_seq_id
_cell_wave_vector_x
_cell_wave_vector_y
_cell_wave_vector_z
1 0.33153(12) 0.000000 0.40487(8)

loop_
_geom_angle_atom_site_label_1
_geom_angle_atom_site_label_2
_geom_angle_atom_site_label_3
_geom_angle_site_ssg_symmetry_1
_geom_angle_site_ssg_symmetry_3
_geom_angle_av
_geom_angle_min
_geom_angle_max
O1 Zn O1 1_5565 2_6565 80.38(4) 79.58(4) 81.15(4)
O1 Zn O3 1_5565 5_4555 157.50(9) 142.77(11) 169.05(9)
O1 Zn O3 1_5565 6_6575 94.19(6) 91.60(7) 95.66(6)
O1 Zn O3 2_6565 5_4555 94.18(6) 91.86(7) 95.66(6)
O1 Zn O3 2_6565 6_6575 157.22(9) 141.73(11) 168.24(9)
O3 Zn O3 5_4555 6_6575 98.19(5) 97.28(5) 99.73(5)
O1 P O2 . . 104.3(3) 99.7(3) 108.8(3)
O1 P O2 . 3_7565 104.4(3) 99.7(3) 108.8(3)
O1 P O2' . . 104.31(6) 103.53(6) 105.16(6)
O1 P O2' . 3_7565 104.31(6) 103.53(6) 105.16(6)
O1 P O3 . . 112.09(6) 111.81(6) 112.67(6)
O1 P O3 . 4_5555 112.10(6) 111.81(6) 112.67(6)
O2 P O2' . . 11.1(4) 8.4(4) 12.5(3)
O2 P O2' . 3_7565 23.2(4) 19.9(4) 24.9(3)
O2 P O3 . . 97.3(3) 94.1(4) 98.3(2)
O2 P O3 . 4_5555 118.1(3) 116.7(3) 121.7(3)
O2 P O2' 3_7565 . 23.2(4) 19.9(4) 24.9(3)
O2 P O2' 3_7565 3_7565 11.1(4) 8.4(4) 12.5(3)
O2 P O3 3_7565 . 118.0(3) 116.7(3) 121.7(3)
O2 P O3 3_7565 4_5555 97.3(3) 94.1(4) 98.3(2)
O2' P O2' . 3_7565 12.3(4) 12.2(4) 12.4(4)
O2' P O3 . . 102.5(2) 95.7(2) 109.4(2)
O2' P O3 . 4_5555 113.2(2) 106.4(2) 120.1(2)
O2' P O3 3_7565 . 113.2(2) 106.4(2) 120.1(2)
O2' P O3 3_7565 4_5555 102.5(2) 95.7(2) 109.4(2)
O3 P O3 . 4_5555 111.94(8) 111.59(8) 112.29(8)
Zn O1 Zn 1_5545 3_6565 99.54(7) 98.12(8) 100.72(7)
Zn O1 P 1_5545 . 129.60(4) 127.56(3) 131.64(4)
Zn O1 P 3_6565 . 129.59(4) 127.56(3) 131.64(4)
P O2 P . 2_7565 148.6(6) 147.1(4) 151.5(7)
P O2 O2' . . 74.4(8) 66.58(17) 85.8(8)
P O2 O2' . 3_7565 74.3(5) 71.3(3) 80.4(5)
P O2 O2' 2_7565 . 74.3(8) 66.51(17) 85.6(8)
P O2 O2' 2_7565 3_7565 74.3(5) 71.3(3) 80.3(5)
O2' O2 O2' . 3_7565 7.6(7) 0.2(7) 19.6(15)
P O2' P . 2_7565 167.7(5) 163.2(5) 172.1(5)
P O2' O2 . . 94.5(15) 85.1(18) 105.0(18)
P O2' O2 . 3_7565 82.4(8) 79.0(8) 88.8(9)
P O2' O2' . 3_7565 83.8(3) 81.5(2) 86.2(3)
P O2' O2 2_7565 . 94.5(15) 85.2(18) 105.1(18)
P O2' O2 2_7565 3_7565 82.6(8) 79.1(8) 88.9(9)
P O2' O2' 2_7565 3_7565 83.8(3) 81.5(2) 86.2(3)
O2 O2' O2' . 3_7565 165.8(11) 146.0(17) 179.6(13)
O2 O2' O2' 3_7565 3_7565 6.7(4) 0.2(7) 14.4(3)
Zn O3 P 5_5455 . 134.24(10) 125.54(11) 140.96(10)

loop_
_geom_bond_atom_site_label_1
_geom_bond_atom_site_label_2
_geom_bond_site_ssg_symmetry_2
_geom_bond_distance_av
_geom_bond_distance_min
_geom_bond_distance_max
Zn O1 1_5565 2.0595(11) 2.0109(12) 2.0888(14)
Zn O1 2_6565 2.0601(11) 2.0130(12) 2.0951(14)
Zn O3 5_4555 2.0179(16) 1.9573(17) 2.0763(18)
Zn O3 6_6575 2.0187(16) 1.9607(17) 2.0856(18)
P O1 . 1.5223(12) 1.5194(12) 1.5252(12)
P O2 . 1.611(5) 1.558(3) 1.646(3)
P O2 3_7565 1.610(5) 1.558(3) 1.646(3)
P O2' . 1.5602(9) 1.5449(8) 1.5777(11)
P O2' 3_7565 1.5602(9) 1.5449(8) 1.5777(11)
P O3 . 1.5157(14) 1.5038(14) 1.5254(14)
P O3 4_5555 1.5157(14) 1.5038(14) 1.5254(14)
O2 O2' . 0.313(10) 0.248(11) 0.351(9)
O2 O2' 3_7565 0.642(11) 0.558(13) 0.686(9)
O2' O2' 3_7565 0.335(10) 0.335(10) 0.335(10)

loop_
_jana_atom_site_adp_c_label
_jana_atom_site_adp_c_type_symbol
_jana_atom_site_adp_c_111
_jana_atom_site_adp_c_112
_jana_atom_site_adp_c_113
_jana_atom_site_adp_c_122
_jana_atom_site_adp_c_123
_jana_atom_site_adp_c_133
_jana_atom_site_adp_c_222
_jana_atom_site_adp_c_223
_jana_atom_site_adp_c_233
_jana_atom_site_adp_c_333
Zn Zn 0 0.00010(4) 0 0 -0.00049(4) 0 0.00009(3) 0 0.00123(8) 0

loop_
_jana_atom_site_displace_legendre_atom_site_label
_jana_atom_site_displace_legendre_axis
_jana_atom_site_displace_legendre_param_order
_jana_atom_site_displace_legendre_param_coeff
Zn x 1 0.01596(11)
Zn y 1 0
Zn z 1 -0.01662(17)
Zn x 2 0
Zn y 2 -0.001366(18)
Zn z 2 0
Zn x 3 0.00013(11)
Zn y 3 0
Zn z 3 0.00183(19)
Zn x 4 0
Zn y 4 -0.00018(3)
Zn z 4 0
Zn x 5 0.00597(13)
Zn y 5 0
Zn z 5 -0.0080(2)
Zn x 6 0
Zn y 6 0
Zn z 6 0
O2 x 1 -0.0051(10)
O2 y 1 0
O2 z 1 -0.0323(19)
O2 x 2 0
O2 y 2 0.0120(11)
O2 z 2 0

loop_
_jana_atom_site_adp_c_fourier_atom_site_label
_jana_atom_site_adp_c_fourier_tens_elem
_jana_atom_site_adp_c_fourier_wave_vector_seq_id
_jana_atom_site_adp_c_fourier_param_cos
_jana_atom_site_adp_c_fourier_param_sin
Zn C111 1 0 -0.0064(2)
Zn C112 1 0.00054(7) 0
Zn C113 1 0 0.00561(17)
Zn C122 1 0 -0.00032(3)
Zn C123 1 -0.00003(7) 0
Zn C133 1 0 -0.0049(3)
Zn C222 1 0.00006(3) 0
Zn C223 1 0 0.00024(4)
Zn C233 1 -0.00053(14) 0
Zn C333 1 0 0.0075(5)
